data_1565648
loop_
_publ_author_name
'Louka, Febee R.'
'Haq, Sabriah J.'
'Guidry, Hollie R.'
'Williams, Bailey R.'
'Henary, Maher M.'
'Fischer, Roland C.'
'Torvisco, Ana'
'Massoud, Salah S.'
'Mautner, Franz A.'

_publ_section_title
;
 Polynuclear and coordination polymers of copper(II) complexes assembled
 by flexible polyamines and bridging rigid N-heterocyclic
 multicarboxylates
;
_journal_name_full 'Inorganica Chimica Acta'
_journal_page_first 119240
_journal_paper_doi 10.1016/j.ica.2019.119240
_journal_volume 500
_journal_year 2020
_chemical_formula_moiety 'C32 H56 Cl2 Cu3 N8 O18'
_chemical_formula_sum 'C32 H56 Cl2 Cu3 N8 O18'
_chemical_formula_weight 1102.36
_space_group_crystal_system monoclinic
_space_group_IT_number 14
_space_group_name_Hall '-P 2ybc'
_space_group_name_H-M_alt 'P 1 21/c 1'
_atom_sites_solution_hydrogens mixed
_audit_creation_method SHELXL-2016/6
_cell_angle_alpha 90
_cell_angle_beta 92.723(2)
_cell_angle_gamma 90
_cell_formula_units_Z 2
_cell_length_a 8.0426(4)
_cell_length_b 13.5955(7)
_cell_length_c 20.1611(10)
_cell_measurement_reflns_used 9992
_cell_measurement_temperature 100(2)
_cell_measurement_theta_max 33.13
_cell_measurement_theta_min 2.52
_cell_volume 2201.99(19)
_computing_cell_refinement 'Bruker SAINT v8.37A (Bruker, 2015)'
_computing_data_collection 'Bruker APEX2'
_computing_data_reduction 'Bruker SAINT v8.37A (Bruker, 2015)'
_computing_molecular_graphics 'Bruker SHELXTL'
_computing_publication_material 'Bruker SHELXTL'
_computing_structure_refinement 'SHELXL-2014/7 (Sheldrick, 2014)'
_computing_structure_solution SHELXT-2014/5
_diffrn_ambient_temperature 100(2)
_diffrn_measured_fraction_theta_full 0.996
_diffrn_measured_fraction_theta_max 0.995
_diffrn_measurement_device_type 'Bruker APEX-II CCD'
_diffrn_measurement_method '\f and \w scans'
_diffrn_radiation_monochromator 'multilayer monochromator'
_diffrn_radiation_source 'Incoatec microfocus sealed tube'
_diffrn_radiation_type MoK\a
_diffrn_radiation_wavelength 0.71073
_diffrn_reflns_av_R_equivalents 0.0734
_diffrn_reflns_av_unetI/netI 0.0395
_diffrn_reflns_Laue_measured_fraction_full 0.996
_diffrn_reflns_Laue_measured_fraction_max 0.995
_diffrn_reflns_limit_h_max 11
_diffrn_reflns_limit_h_min -12
_diffrn_reflns_limit_k_max 20
_diffrn_reflns_limit_k_min -20
_diffrn_reflns_limit_l_max 31
_diffrn_reflns_limit_l_min -31
_diffrn_reflns_number 74989
_diffrn_reflns_point_group_measured_fraction_full 0.996
_diffrn_reflns_point_group_measured_fraction_max 0.995
_diffrn_reflns_theta_full 25.242
_diffrn_reflns_theta_max 33.256
_diffrn_reflns_theta_min 2.517
_exptl_absorpt_coefficient_mu 1.639
_exptl_absorpt_correction_T_max 0.741
_exptl_absorpt_correction_T_min 0.652
_exptl_absorpt_correction_type multi-scan
_exptl_absorpt_process_details SADABS
_exptl_crystal_colour blue
_exptl_crystal_density_diffrn 1.663
_exptl_crystal_description block
_exptl_crystal_F_000 1138
_exptl_crystal_size_max 0.060
_exptl_crystal_size_mid 0.050
_exptl_crystal_size_min 0.050
_refine_diff_density_max 2.731
_refine_diff_density_min -1.222
_refine_diff_density_rms 0.119
_refine_ls_extinction_coef .
_refine_ls_extinction_method none
_refine_ls_goodness_of_fit_ref 1.030
_refine_ls_hydrogen_treatment mixed
_refine_ls_matrix_type full
_refine_ls_number_parameters 299
_refine_ls_number_reflns 8433
_refine_ls_number_restraints 0
_refine_ls_restrained_S_all 1.030
_refine_ls_R_factor_all 0.0503
_refine_ls_R_factor_gt 0.0437
_refine_ls_shift/su_max 0.001
_refine_ls_shift/su_mean 0.000
_refine_ls_structure_factor_coef Fsqd
_refine_ls_weighting_details 'w=1/[\s^2^(Fo^2^)+(0.0562P)^2^+3.2734P] where P=(Fo^2^+2Fc^2^)/3'
_refine_ls_weighting_scheme calc
_refine_ls_wR_factor_gt 0.1151
_refine_ls_wR_factor_ref 0.1196
_reflns_Friedel_coverage 0.000
_reflns_Friedel_fraction_full .
_reflns_Friedel_fraction_max .
_reflns_number_gt 7387
_reflns_number_total 8433
_reflns_threshold_expression 'I > 2\s(I)'
_cod_data_source_file ICA-2020-500-119240.cif
_cod_data_source_block AT804_a
_cod_original_sg_symbol_H-M 'P 21/c'
_cod_database_code 1565648
_shelx_shelxl_version_number 2016/6
_shelx_space_group_comment
;
The symmetry employed for this shelxl refinement is uniquely defined
by the following loop, which should always be used as a source of
symmetry information in preference to the above space-group names.
They are only intended as comments.
;
_shelx_estimated_absorpt_t_min 0.908
_shelx_estimated_absorpt_t_max 0.923

loop_
_space_group_symop_operation_xyz
'x, y, z'
'-x, y+1/2, -z+1/2'
'-x, -y, -z'
'x, -y-1/2, z-1/2'

loop_
_atom_site_label
_atom_site_type_symbol
_atom_site_fract_x
_atom_site_fract_y
_atom_site_fract_z
_atom_site_U_iso_or_equiv
_atom_site_adp_type
_atom_site_occupancy
_atom_site_site_symmetry_order
_atom_site_calc_flag
_atom_site_refinement_flags_posn
_atom_site_refinement_flags_adp
_atom_site_refinement_flags_occupancy
_atom_site_disorder_assembly
_atom_site_disorder_group
Cu1 Cu 0.65295(3) 0.89587(2) 0.32393(2) 0.01292(6) Uani 1 1 d . . . . .
Cu2 Cu 0.000000 0.500000 0.500000 0.01241(7) Uani 1 2 d S . P . .
Cl1 Cl 0.06798(7) 0.25234(4) 0.41602(3) 0.02696(11) Uani 1 1 d . . . . .
O1 O 0.54886(18) 0.81234(11) 0.39162(7) 0.0185(3) Uani 1 1 d . . . . .
O2 O 0.34512(19) 0.73515(12) 0.33185(7) 0.0219(3) Uani 1 1 d . . . . .
O1W O 0.48234(18) 0.84646(12) 0.24046(8) 0.0197(3) Uani 1 1 d . . . . .
O3 O 0.09006(17) 0.47714(10) 0.59005(7) 0.0174(2) Uani 1 1 d . . . . .
O4 O 0.2995(2) 0.52073(12) 0.66135(7) 0.0220(3) Uani 1 1 d . . . . .
O5 O 0.1103(3) 0.32523(18) 0.46645(10) 0.0438(5) Uani 1 1 d . . . . .
O6 O 0.2091(3) 0.24525(17) 0.37439(11) 0.0415(5) Uani 1 1 d . . . . .
O7 O 0.0399(5) 0.1562(3) 0.44331(17) 0.0847(12) Uani 1 1 d . . . . .
O8 O -0.0751(2) 0.28475(18) 0.37579(10) 0.0386(4) Uani 1 1 d . . . . .
N1 N 0.7928(2) 0.98854(13) 0.27039(9) 0.0196(3) Uani 1 1 d . . . . .
N2 N 0.5373(2) 1.01977(14) 0.35489(11) 0.0267(4) Uani 1 1 d . . . . .
N3 N 0.8509(2) 0.80282(14) 0.32217(9) 0.0230(3) Uani 1 1 d . . . . .
N4 N 0.20667(18) 0.57698(11) 0.49286(7) 0.0130(2) Uani 1 1 d . . . . .
C1 C 0.7497(3) 0.98089(18) 0.19818(11) 0.0257(4) Uani 1 1 d . . . . .
H1A H 0.837211 1.011995 0.173235 0.039 Uiso 1 1 calc R U . . .
H1B H 0.643495 1.014190 0.188013 0.039 Uiso 1 1 calc R U . . .
H1C H 0.740044 0.911421 0.185604 0.039 Uiso 1 1 calc R U . . .
C2 C 0.7641(3) 1.09025(17) 0.29436(14) 0.0309(5) Uani 1 1 d . . . . .
H2A H 0.793385 1.138457 0.260010 0.037 Uiso 1 1 calc R U . . .
H2B H 0.834589 1.103184 0.335011 0.037 Uiso 1 1 calc R U . . .
C3 C 0.5826(4) 1.10019(16) 0.30906(15) 0.0329(5) Uani 1 1 d . . . . .
H3A H 0.562583 1.164844 0.329826 0.039 Uiso 1 1 calc R U . . .
H3B H 0.513010 1.095986 0.267312 0.039 Uiso 1 1 calc R U . . .
C4 C 0.3539(3) 1.0101(2) 0.3525(2) 0.0482(9) Uani 1 1 d . . . . .
H4A H 0.314557 0.989576 0.307847 0.072 Uiso 1 1 calc R U . . .
H4B H 0.303903 1.073598 0.363075 0.072 Uiso 1 1 calc R U . . .
H4C H 0.321690 0.960769 0.384893 0.072 Uiso 1 1 calc R U . . .
C5 C 0.6023(5) 1.0406(2) 0.42362(15) 0.0439(7) Uani 1 1 d . . . . .
H5A H 0.721490 1.055337 0.423259 0.066 Uiso 1 1 calc R U . . .
H5B H 0.585043 0.982937 0.451674 0.066 Uiso 1 1 calc R U . . .
H5C H 0.543179 1.097135 0.441281 0.066 Uiso 1 1 calc R U . . .
C6 C 0.9673(3) 0.95696(19) 0.28303(11) 0.0265(4) Uani 1 1 d . . . . .
H6A H 1.008036 0.978229 0.327873 0.032 Uiso 1 1 calc R U . . .
H6B H 1.039042 0.987064 0.250000 0.032 Uiso 1 1 calc R U . . .
C7 C 0.9738(3) 0.84637(19) 0.27790(11) 0.0266(4) Uani 1 1 d . . . . .
H7A H 0.947795 0.825865 0.231440 0.032 Uiso 1 1 calc R U . . .
H7B H 1.087045 0.822761 0.291094 0.032 Uiso 1 1 calc R U . . .
C8 C 0.9221(3) 0.8017(3) 0.39207(13) 0.0400(7) Uani 1 1 d . . . . .
H8A H 1.029274 0.767223 0.393690 0.060 Uiso 1 1 calc R U . . .
H8B H 0.845246 0.767721 0.420591 0.060 Uiso 1 1 calc R U . . .
H8C H 0.938609 0.869406 0.407704 0.060 Uiso 1 1 calc R U . . .
C9 C 0.8079(4) 0.70226(18) 0.30029(16) 0.0380(6) Uani 1 1 d . . . . .
H9A H 0.761873 0.703969 0.254417 0.057 Uiso 1 1 calc R U . . .
H9B H 0.725110 0.674689 0.329194 0.057 Uiso 1 1 calc R U . . .
H9C H 0.908157 0.661192 0.302698 0.057 Uiso 1 1 calc R U . . .
C10 C 0.4308(2) 0.75025(13) 0.38375(9) 0.0154(3) Uani 1 1 d . . . . .
C11 C 0.3927(2) 0.69013(13) 0.44406(9) 0.0145(3) Uani 1 1 d . . . . .
C12 C 0.2519(2) 0.63018(13) 0.44110(8) 0.0139(3) Uani 1 1 d . . . . .
H12 H 0.185774 0.627112 0.400827 0.017 Uiso 1 1 calc R U . . .
C13 C 0.4904(2) 0.69230(15) 0.50279(9) 0.0184(3) Uani 1 1 d . . . . .
H13 H 0.588237 0.731467 0.506135 0.022 Uiso 1 1 calc R U . . .
C14 C 0.4432(2) 0.63628(15) 0.55685(9) 0.0187(3) Uani 1 1 d . . . . .
H14 H 0.508611 0.636311 0.597331 0.022 Uiso 1 1 calc R U . . .
C15 C 0.2988(2) 0.58059(13) 0.55023(9) 0.0147(3) Uani 1 1 d . . . . .
C16 C 0.2263(2) 0.52226(14) 0.60603(9) 0.0160(3) Uani 1 1 d . . . . .
H1W H 0.440(6) 0.883(3) 0.216(2) 0.061(13) Uiso 1 1 d . . . . .
H2W H 0.414(5) 0.817(3) 0.261(2) 0.055(12) Uiso 1 1 d . . . . .

loop_
_atom_site_aniso_label
_atom_site_aniso_U_11
_atom_site_aniso_U_22
_atom_site_aniso_U_33
_atom_site_aniso_U_23
_atom_site_aniso_U_13
_atom_site_aniso_U_12
Cu1 0.01218(10) 0.01208(10) 0.01466(10) 0.00257(7) 0.00231(7) -0.00065(7)
Cu2 0.01300(13) 0.01328(13) 0.01075(13) 0.00251(9) -0.00160(9) -0.00463(9)
Cl1 0.0304(2) 0.0290(2) 0.0213(2) 0.00319(18) -0.00065(18) -0.00337(19)
O1 0.0193(6) 0.0192(6) 0.0172(6) 0.0031(5) 0.0027(5) -0.0069(5)
O2 0.0227(7) 0.0262(7) 0.0164(6) 0.0061(5) -0.0024(5) -0.0090(5)
O1W 0.0169(6) 0.0224(7) 0.0197(6) 0.0072(5) -0.0013(5) -0.0026(5)
O3 0.0193(6) 0.0190(6) 0.0136(5) 0.0044(5) -0.0033(4) -0.0082(5)
O4 0.0280(7) 0.0231(7) 0.0142(6) 0.0048(5) -0.0060(5) -0.0104(6)
O5 0.0348(10) 0.0629(14) 0.0326(9) -0.0230(9) -0.0119(8) 0.0221(9)
O6 0.0374(10) 0.0500(12) 0.0371(10) -0.0112(9) 0.0015(8) 0.0147(9)
O7 0.102(3) 0.074(2) 0.076(2) 0.0495(18) -0.0196(18) -0.0399(19)
O8 0.0275(8) 0.0559(13) 0.0316(9) -0.0099(9) -0.0053(7) 0.0018(8)
N1 0.0191(7) 0.0198(7) 0.0199(7) 0.0044(6) 0.0011(6) -0.0053(6)
N2 0.0254(8) 0.0165(7) 0.0391(10) -0.0030(7) 0.0120(8) -0.0003(6)
N3 0.0208(7) 0.0272(9) 0.0213(8) 0.0083(6) 0.0043(6) 0.0087(6)
N4 0.0143(6) 0.0122(6) 0.0125(6) 0.0016(5) -0.0004(5) -0.0024(5)
C1 0.0270(10) 0.0296(10) 0.0205(9) 0.0099(8) 0.0006(7) -0.0055(8)
C2 0.0374(12) 0.0177(9) 0.0380(12) 0.0012(8) 0.0056(10) -0.0103(8)
C3 0.0389(13) 0.0142(9) 0.0459(14) 0.0024(9) 0.0061(11) 0.0020(8)
C4 0.0259(11) 0.0266(12) 0.094(3) -0.0030(14) 0.0232(14) 0.0064(9)
C5 0.066(2) 0.0327(13) 0.0350(13) -0.0125(11) 0.0215(13) -0.0063(13)
C6 0.0156(8) 0.0396(12) 0.0244(9) 0.0028(8) 0.0033(7) -0.0066(8)
C7 0.0169(8) 0.0406(12) 0.0228(9) 0.0062(8) 0.0057(7) 0.0070(8)
C8 0.0268(11) 0.069(2) 0.0241(10) 0.0187(12) 0.0002(8) 0.0177(12)
C9 0.0466(14) 0.0196(10) 0.0491(15) 0.0067(10) 0.0166(12) 0.0143(10)
C10 0.0150(7) 0.0163(7) 0.0151(7) 0.0026(6) 0.0024(6) -0.0016(6)
C11 0.0147(7) 0.0142(7) 0.0147(7) 0.0023(5) 0.0015(5) -0.0027(5)
C12 0.0145(7) 0.0145(7) 0.0127(7) 0.0012(5) 0.0005(5) -0.0024(5)
C13 0.0170(7) 0.0200(8) 0.0181(8) 0.0037(6) -0.0014(6) -0.0073(6)
C14 0.0188(8) 0.0211(8) 0.0158(7) 0.0039(6) -0.0041(6) -0.0079(6)
C15 0.0156(7) 0.0145(7) 0.0137(7) 0.0022(5) -0.0015(5) -0.0043(5)
C16 0.0184(7) 0.0154(7) 0.0139(7) 0.0025(6) -0.0020(6) -0.0045(6)

loop_
_atom_type_symbol
_atom_type_description
_atom_type_scat_dispersion_real
_atom_type_scat_dispersion_imag
_atom_type_scat_source
C C 0.0033 0.0016 'International Tables Vol C Tables 4.2.6.8 and 6.1.1.4'
H H 0.0000 0.0000 'International Tables Vol C Tables 4.2.6.8 and 6.1.1.4'
Cl Cl 0.1484 0.1585 'International Tables Vol C Tables 4.2.6.8 and 6.1.1.4'
Cu Cu 0.3201 1.2651 'International Tables Vol C Tables 4.2.6.8 and 6.1.1.4'
N N 0.0061 0.0033 'International Tables Vol C Tables 4.2.6.8 and 6.1.1.4'
O O 0.0106 0.0060 'International Tables Vol C Tables 4.2.6.8 and 6.1.1.4'

loop_
_geom_angle_atom_site_label_1
_geom_angle_atom_site_label_2
_geom_angle_atom_site_label_3
_geom_angle
_geom_angle_site_symmetry_1
_geom_angle_site_symmetry_3
O1 Cu1 N1 168.24(7) . .
O1 Cu1 N3 90.69(7) . .
N1 Cu1 N3 85.59(7) . .
O1 Cu1 N2 92.79(7) . .
N1 Cu1 N2 85.55(7) . .
N3 Cu1 N2 152.70(9) . .
O1 Cu1 O1W 94.70(6) . .
N1 Cu1 O1W 97.04(6) . .
N3 Cu1 O1W 104.72(7) . .
N2 Cu1 O1W 101.97(8) . .
O3 Cu2 O3 180.0 3_566 .
O3 Cu2 N4 82.85(6) 3_566 3_566
O3 Cu2 N4 97.15(6) . 3_566
O3 Cu2 N4 97.15(6) 3_566 .
O3 Cu2 N4 82.85(6) . .
N4 Cu2 N4 180.0 3_566 .
O7 Cl1 O8 110.86(17) . .
O7 Cl1 O6 107.6(2) . .
O8 Cl1 O6 108.70(12) . .
O7 Cl1 O5 112.88(19) . .
O8 Cl1 O5 109.86(12) . .
O6 Cl1 O5 106.74(13) . .
C10 O1 Cu1 128.87(12) . .
Cu1 O1W H1W 122(3) . .
Cu1 O1W H2W 100(3) . .
H1W O1W H2W 111(4) . .
C16 O3 Cu2 115.66(11) . .
C6 N1 C1 108.92(17) . .
C6 N1 C2 112.03(18) . .
C1 N1 C2 110.58(18) . .
C6 N1 Cu1 105.86(13) . .
C1 N1 Cu1 111.60(13) . .
C2 N1 Cu1 107.79(14) . .
C4 N2 C5 110.7(2) . .
C4 N2 C3 108.5(2) . .
C5 N2 C3 110.7(2) . .
C4 N2 Cu1 112.69(16) . .
C5 N2 Cu1 107.33(17) . .
C3 N2 Cu1 106.78(14) . .
C9 N3 C7 110.08(19) . .
C9 N3 C8 110.3(2) . .
C7 N3 C8 109.49(19) . .
C9 N3 Cu1 114.20(16) . .
C7 N3 Cu1 107.83(13) . .
C8 N3 Cu1 104.77(15) . .
C12 N4 C15 119.59(15) . .
C12 N4 Cu2 127.27(12) . .
C15 N4 Cu2 112.82(11) . .
N1 C1 H1A 109.5 . .
N1 C1 H1B 109.5 . .
H1A C1 H1B 109.5 . .
N1 C1 H1C 109.5 . .
H1A C1 H1C 109.5 . .
H1B C1 H1C 109.5 . .
N1 C2 C3 108.29(18) . .
N1 C2 H2A 110.0 . .
C3 C2 H2A 110.0 . .
N1 C2 H2B 110.0 . .
C3 C2 H2B 110.0 . .
H2A C2 H2B 108.4 . .
N2 C3 C2 108.9(2) . .
N2 C3 H3A 109.9 . .
C2 C3 H3A 109.9 . .
N2 C3 H3B 109.9 . .
C2 C3 H3B 109.9 . .
H3A C3 H3B 108.3 . .
N2 C4 H4A 109.5 . .
N2 C4 H4B 109.5 . .
H4A C4 H4B 109.5 . .
N2 C4 H4C 109.5 . .
H4A C4 H4C 109.5 . .
H4B C4 H4C 109.5 . .
N2 C5 H5A 109.5 . .
N2 C5 H5B 109.5 . .
H5A C5 H5B 109.5 . .
N2 C5 H5C 109.5 . .
H5A C5 H5C 109.5 . .
H5B C5 H5C 109.5 . .
N1 C6 C7 108.26(17) . .
N1 C6 H6A 110.0 . .
C7 C6 H6A 110.0 . .
N1 C6 H6B 110.0 . .
C7 C6 H6B 110.0 . .
H6A C6 H6B 108.4 . .
N3 C7 C6 109.25(17) . .
N3 C7 H7A 109.8 . .
C6 C7 H7A 109.8 . .
N3 C7 H7B 109.8 . .
C6 C7 H7B 109.8 . .
H7A C7 H7B 108.3 . .
N3 C8 H8A 109.5 . .
N3 C8 H8B 109.5 . .
H8A C8 H8B 109.5 . .
N3 C8 H8C 109.5 . .
H8A C8 H8C 109.5 . .
H8B C8 H8C 109.5 . .
N3 C9 H9A 109.5 . .
N3 C9 H9B 109.5 . .
H9A C9 H9B 109.5 . .
N3 C9 H9C 109.5 . .
H9A C9 H9C 109.5 . .
H9B C9 H9C 109.5 . .
O2 C10 O1 126.47(17) . .
O2 C10 C11 117.63(16) . .
O1 C10 C11 115.90(16) . .
C13 C11 C12 118.29(16) . .
C13 C11 C10 123.18(16) . .
C12 C11 C10 118.53(16) . .
N4 C12 C11 122.29(16) . .
N4 C12 H12 118.9 . .
C11 C12 H12 118.9 . .
C11 C13 C14 119.31(16) . .
C11 C13 H13 120.3 . .
C14 C13 H13 120.3 . .
C15 C14 C13 118.68(17) . .
C15 C14 H14 120.7 . .
C13 C14 H14 120.7 . .
N4 C15 C14 121.80(16) . .
N4 C15 C16 113.83(15) . .
C14 C15 C16 124.32(16) . .
O4 C16 O3 125.63(17) . .
O4 C16 C15 119.69(16) . .
O3 C16 C15 114.68(15) . .

loop_
_geom_bond_atom_site_label_1
_geom_bond_atom_site_label_2
_geom_bond_distance
_geom_bond_site_symmetry_2
Cu1 O1 1.9904(13) .
Cu1 N1 2.0329(16) .
Cu1 N3 2.0348(17) .
Cu1 N2 2.0365(18) .
Cu1 O1W 2.2241(15) .
Cu2 O3 1.9475(13) 3_566
Cu2 O3 1.9475(13) .
Cu2 N4 1.9752(15) 3_566
Cu2 N4 1.9753(15) .
Cl1 O7 1.440(3) .
Cl1 O8 1.445(2) .
Cl1 O6 1.446(2) .
Cl1 O5 1.449(2) .
O1 C10 1.275(2) .
O2 C10 1.242(2) .
O1W H1W 0.77(5) .
O1W H2W 0.81(5) .
O3 C16 1.284(2) .
O4 C16 1.236(2) .
N1 C6 1.478(3) .
N1 C1 1.484(3) .
N1 C2 1.486(3) .
N2 C4 1.479(3) .
N2 C5 1.485(4) .
N2 C3 1.488(3) .
N3 C9 1.473(3) .
N3 C7 1.486(3) .
N3 C8 1.496(3) .
N4 C12 1.334(2) .
N4 C15 1.344(2) .
C1 H1A 0.9800 .
C1 H1B 0.9800 .
C1 H1C 0.9800 .
C2 C3 1.510(4) .
C2 H2A 0.9900 .
C2 H2B 0.9900 .
C3 H3A 0.9900 .
C3 H3B 0.9900 .
C4 H4A 0.9800 .
C4 H4B 0.9800 .
C4 H4C 0.9800 .
C5 H5A 0.9800 .
C5 H5B 0.9800 .
C5 H5C 0.9800 .
C6 C7 1.508(4) .
C6 H6A 0.9900 .
C6 H6B 0.9900 .
C7 H7A 0.9900 .
C7 H7B 0.9900 .
C8 H8A 0.9800 .
C8 H8B 0.9800 .
C8 H8C 0.9800 .
C9 H9A 0.9800 .
C9 H9B 0.9800 .
C9 H9C 0.9800 .
C10 C11 1.509(2) .
C11 C13 1.390(3) .
C11 C12 1.395(2) .
C12 H12 0.9500 .
C13 C14 1.397(3) .
C13 H13 0.9500 .
C14 C15 1.387(2) .
C14 H14 0.9500 .
C15 C16 1.515(2) .

loop_
_geom_hbond_atom_site_label_D
_geom_hbond_atom_site_label_H
_geom_hbond_atom_site_label_A
_geom_hbond_distance_DH
_geom_hbond_distance_HA
_geom_hbond_distance_DA
_geom_hbond_angle_DHA
_geom_hbond_site_symmetry_A
C1 H1C O6 0.98 2.60 3.544(4) 160.7 2_655
O1W H1W O4 0.77(5) 2.02(5) 2.783(2) 171(5) 4_575
O1W H2W O2 0.81(5) 1.91(5) 2.664(2) 154(4) .
C2 H2A O2 0.99 2.49 3.304(3) 139.2 2_655
C4 H4B O6 0.98 2.47 3.438(3) 169.8 1_565
C7 H7B O2 0.99 2.50 3.475(3) 169.2 1_655
C7 H7A O8 0.99 2.50 3.348(3) 143.6 2_655
C8 H8B O1 0.98 2.50 3.005(3) 111.7 .
C12 H12 O3 0.95 2.65 3.150(2) 113.6 3_566
C5 H5B O1 0.98 2.63 3.194(3) 117.1 .
